data_7209285
loop_
_publ_author_name
'Zhang, Zhe'
'Ma, Jian-Fang'
'Liu, Ying-Ying'
'Kan, Wei-Qiu'
'Yang, Jin'

_publ_section_title
;
 2D and 3D coordination polymers constructed by a novel
 hexakis(1,2,4-triazol-ylmethy1)benzene ligand and different carboxylate
 anions: syntheses, structures, and luminescent properties
;
_journal_issue 10
_journal_name_full CrystEngComm
_journal_page_first 2009
_journal_paper_doi 10.1039/c3ce26874h
_journal_volume 15
_journal_year 2013
_chemical_formula_moiety 'C20 H23 N9 O7.50 Zn'
_chemical_formula_sum 'C20 H23 N9 O7.5 Zn'
_chemical_formula_weight 574.84
_chemical_name_systematic
;
?
;
_space_group_IT_number 2
_symmetry_cell_setting triclinic
_symmetry_space_group_name_Hall '-P 1'
_symmetry_space_group_name_H-M 'P -1'
_atom_sites_solution_hydrogens geom
_atom_sites_solution_primary direct
_atom_sites_solution_secondary difmap
_audit_creation_method SHELXL-97
_cell_angle_alpha 69.771(6)
_cell_angle_beta 78.299(4)
_cell_angle_gamma 81.557(4)
_cell_formula_units_Z 2
_cell_length_a 10.1070(5)
_cell_length_b 11.0730(7)
_cell_length_c 12.5290(8)
_cell_measurement_reflns_used 2275
_cell_measurement_temperature 293(2)
_cell_measurement_theta_max 29.1591
_cell_measurement_theta_min 3.0288
_cell_volume 1283.85(14)
_computing_cell_refinement CrysAlis
_computing_data_collection 'CrysAlis (Oxford Diffraction, 2006)'
_computing_data_reduction CrysAlis
_computing_structure_refinement 'SHELXL-97 (Sheldrick, 1997)'
_computing_structure_solution 'SHELXS-97 (Sheldrick, 1997)'
_diffrn_ambient_temperature 293(2)
_diffrn_detector_area_resol_mean 10.0
_diffrn_measured_fraction_theta_full 0.985
_diffrn_measured_fraction_theta_max 0.985
_diffrn_measurement_device_type 'Oxford Diffraction Gemini R Ultra'
_diffrn_measurement_method '\w scan'
_diffrn_radiation_monochromator graphite
_diffrn_radiation_source 'fine-focus sealed tube'
_diffrn_radiation_type MoK\a
_diffrn_radiation_wavelength 0.71069
_diffrn_reflns_av_R_equivalents 0.0423
_diffrn_reflns_av_sigmaI/netI 0.0775
_diffrn_reflns_limit_h_max 12
_diffrn_reflns_limit_h_min -11
_diffrn_reflns_limit_k_max 13
_diffrn_reflns_limit_k_min -12
_diffrn_reflns_limit_l_max 12
_diffrn_reflns_limit_l_min -15
_diffrn_reflns_number 8077
_diffrn_reflns_theta_full 25.34
_diffrn_reflns_theta_max 25.34
_diffrn_reflns_theta_min 3.03
_exptl_absorpt_coefficient_mu 1.016
_exptl_absorpt_correction_T_max 0.8964
_exptl_absorpt_correction_T_min 0.7502
_exptl_absorpt_correction_type multi-scan
_exptl_absorpt_process_details
;
CrysAlis (Oxford Diffraction, 2006)
;
_exptl_crystal_colour yellow
_exptl_crystal_density_diffrn 1.487
_exptl_crystal_density_method 'not measured'
_exptl_crystal_description block
_exptl_crystal_F_000 592
_exptl_crystal_size_max 0.30
_exptl_crystal_size_mid 0.14
_exptl_crystal_size_min 0.11
_refine_diff_density_max 0.911
_refine_diff_density_min -0.328
_refine_diff_density_rms 0.089
_refine_ls_extinction_method none
_refine_ls_goodness_of_fit_ref 1.016
_refine_ls_hydrogen_treatment constr
_refine_ls_matrix_type full
_refine_ls_number_parameters 352
_refine_ls_number_reflns 4631
_refine_ls_number_restraints 12
_refine_ls_restrained_S_all 1.015
_refine_ls_R_factor_all 0.0847
_refine_ls_R_factor_gt 0.0583
_refine_ls_shift/su_max 0.000
_refine_ls_shift/su_mean 0.000
_refine_ls_structure_factor_coef Fsqd
_refine_ls_weighting_details 'calc w=1/[\s^2^(Fo^2^)+(0.0783P)^2^+0.0000P] where P=(Fo^2^+2Fc^2^)/3'
_refine_ls_weighting_scheme calc
_refine_ls_wR_factor_gt 0.1345
_refine_ls_wR_factor_ref 0.1520
_reflns_number_gt 3442
_reflns_number_total 4631
_reflns_threshold_expression >2\s(I)
_cod_data_source_file c3ce26874h.txt
_cod_data_source_block Compound-4
_cod_depositor_comments
;
The following automatic conversions were performed:

'_symmetry_cell_setting' value 'Triclinic' changed to 'triclinic'
according to /home/saulius/struct/CIF-dictionaries/cif_core.dic
dictionary named 'cif_core.dic' version 2.4.2 from 2011-04-26.

Automatic conversion script
Id: cif_fix_values 1891 2012-01-12 08:04:46Z andrius 
;
_cod_original_cell_volume 1283.85(13)
_cod_original_sg_symbol_Hall -p1
_cod_original_sg_symbol_H-M p-1
_cod_original_formula_sum 'C20 H23 N9 O7.50 Zn'
_cod_database_code 7209285

loop_
_symmetry_equiv_pos_as_xyz
'x, y, z'
'-x, -y, -z'

loop_
_atom_site_label
_atom_site_type_symbol
_atom_site_fract_x
_atom_site_fract_y
_atom_site_fract_z
_atom_site_U_iso_or_equiv
_atom_site_adp_type
_atom_site_occupancy
_atom_site_symmetry_multiplicity
_atom_site_calc_flag
_atom_site_refinement_flags
Zn1 Zn 0.49301(4) -0.19104(4) 0.42752(4) 0.03228(19) Uani 1 1 d .
C1 C 0.5675(4) 0.3983(4) 0.0756(3) 0.0321(9) Uani 1 1 d .
C2 C 0.4637(4) 0.4732(4) 0.1193(3) 0.0308(9) Uani 1 1 d .
C3 C 0.3953(4) 0.5779(4) 0.0436(4) 0.0345(10) Uani 1 1 d .
C4 C 0.6434(4) 0.2872(4) 0.1569(4) 0.0372(10) Uani 1 1 d .
H4A H 0.7339 0.2715 0.1174 0.045 Uiso 1 1 calc R
H4B H 0.6522 0.3109 0.2227 0.045 Uiso 1 1 calc R
C5 C 0.5768(4) 0.0725(4) 0.2954(3) 0.0312(9) Uani 1 1 d .
H5 H 0.6188 0.0724 0.3550 0.037 Uiso 1 1 calc R
C6 C 0.4713(5) 0.0197(4) 0.1930(4) 0.0489(12) Uani 1 1 d .
H6 H 0.4234 -0.0286 0.1686 0.059 Uiso 1 1 calc R
C7 C 0.4214(5) 0.4412(4) 0.2494(4) 0.0402(10) Uani 1 1 d .
H7A H 0.3238 0.4575 0.2671 0.048 Uiso 1 1 calc R
H7B H 0.4447 0.3501 0.2871 0.048 Uiso 1 1 calc R
C8 C 0.4316(4) 0.6003(4) 0.3487(4) 0.0403(10) Uani 1 1 d .
H8 H 0.3387 0.6178 0.3682 0.048 Uiso 1 1 calc R
C9 C 0.6410(5) 0.5980(5) 0.3296(5) 0.0554(13) Uani 1 1 d .
H9 H 0.7260 0.6166 0.3344 0.067 Uiso 1 1 calc R
C10 C 0.2860(5) 0.6642(4) 0.0900(4) 0.0459(11) Uani 1 1 d .
H10A H 0.2989 0.6581 0.1664 0.055 Uiso 1 1 calc R
H10B H 0.2945 0.7531 0.0407 0.055 Uiso 1 1 calc R
C11 C 0.0394(6) 0.7062(6) 0.0628(6) 0.081(2) Uani 1 1 d .
H11 H 0.0390 0.7945 0.0235 0.098 Uiso 1 1 calc R
C12 C -0.0161(7) 0.5201(8) 0.1445(8) 0.106(3) Uani 1 1 d .
H12 H -0.0683 0.4497 0.1747 0.127 Uiso 1 1 calc R
C13 C 0.0852(4) -0.1715(4) 0.5445(4) 0.0365(10) Uani 1 1 d .
C14 C -0.0180(4) -0.1766(4) 0.4874(4) 0.0373(10) Uani 1 1 d .
H14 H 0.0035 -0.1797 0.4126 0.045 Uiso 1 1 calc R
C15 C -0.1524(4) -0.1771(4) 0.5413(4) 0.0330(10) Uani 1 1 d .
C16 C -0.1830(4) -0.1715(4) 0.6509(4) 0.0406(11) Uani 1 1 d .
H16 H -0.2728 -0.1725 0.6874 0.049 Uiso 1 1 calc R
C17 C -0.0822(5) -0.1644(5) 0.7089(4) 0.0512(12) Uani 1 1 d .
H17 H -0.1043 -0.1590 0.7830 0.061 Uiso 1 1 calc R
C18 C 0.0522(4) -0.1656(5) 0.6544(4) 0.0440(11) Uani 1 1 d .
H18 H 0.1204 -0.1622 0.6930 0.053 Uiso 1 1 calc R
C19 C 0.2282(4) -0.1773(4) 0.4840(4) 0.0385(10) Uani 1 1 d .
C20 C -0.2588(4) -0.1866(4) 0.4779(4) 0.0343(10) Uani 1 1 d .
N1 N 0.5124(3) -0.0231(3) 0.2965(3) 0.0338(8) Uani 1 1 d .
N2 N 0.5733(3) 0.1686(3) 0.1976(3) 0.0347(8) Uani 1 1 d .
N3 N 0.5052(5) 0.1357(4) 0.1302(4) 0.0559(12) Uani 1 1 d .
N4 N 0.5258(3) 0.6548(3) 0.3710(3) 0.0370(8) Uani 1 1 d .
N5 N 0.4876(4) 0.5179(3) 0.2952(3) 0.0363(8) Uani 1 1 d .
N6 N 0.6249(4) 0.5138(4) 0.2814(4) 0.0586(12) Uani 1 1 d .
N7 N -0.0677(5) 0.6404(6) 0.0925(6) 0.0922(18) Uani 1 1 d .
N8 N 0.1496(4) 0.6299(4) 0.0964(4) 0.0544(11) Uani 1 1 d .
N9 N 0.1146(5) 0.5095(5) 0.1493(6) 0.0921(19) Uani 1 1 d .
O1 O 0.3232(3) -0.1839(3) 0.5396(3) 0.0435(8) Uani 1 1 d .
O2 O 0.2536(3) -0.1774(3) 0.3826(3) 0.0497(8) Uani 1 1 d .
O3 O -0.2261(3) -0.1925(4) 0.3783(3) 0.0577(9) Uani 1 1 d .
O4 O -0.3814(3) -0.1878(3) 0.5291(2) 0.0392(7) Uani 1 1 d .
O1W O 0.1157(5) 1.0011(5) -0.1727(4) 0.1021(15) Uani 1 1 d .
H1A H 0.1519 1.0254 -0.1287 0.153 Uiso 1 1 d R
H1B H 0.0482 1.0563 -0.1886 0.153 Uiso 1 1 d R
O2W O -0.1445(8) 1.1013(9) -0.1801(7) 0.084(3) Uani 0.50 1 d P
O3W O -0.3256(9) 0.7844(8) 0.0487(7) 0.190(4) Uani 1 1 d .
O4W O -0.2073(16) 1.0028(10) -0.0117(13) 0.172(7) Uani 0.50 1 d PU
O5W O 0.089(2) -0.485(2) 0.4434(18) 0.228(8) Uani 0.50 1 d PU

loop_
_atom_site_aniso_label
_atom_site_aniso_U_11
_atom_site_aniso_U_22
_atom_site_aniso_U_33
_atom_site_aniso_U_23
_atom_site_aniso_U_13
_atom_site_aniso_U_12
Zn1 0.0297(3) 0.0342(3) 0.0336(3) -0.0095(2) -0.0083(2) -0.00428(19)
C1 0.036(2) 0.025(2) 0.035(2) -0.0062(17) -0.0094(19) -0.0035(17)
C2 0.036(2) 0.025(2) 0.033(2) -0.0094(17) -0.0046(18) -0.0087(17)
C3 0.039(2) 0.028(2) 0.038(2) -0.0089(18) -0.0064(19) -0.0081(18)
C4 0.038(2) 0.033(2) 0.039(2) -0.0066(19) -0.013(2) -0.0025(18)
C5 0.033(2) 0.031(2) 0.031(2) -0.0084(18) -0.0124(18) -0.0001(17)
C6 0.067(3) 0.040(3) 0.047(3) -0.009(2) -0.029(3) -0.011(2)
C7 0.051(3) 0.034(2) 0.037(2) -0.0116(19) -0.003(2) -0.014(2)
C8 0.038(2) 0.045(3) 0.045(3) -0.021(2) -0.005(2) -0.010(2)
C9 0.042(3) 0.063(3) 0.076(4) -0.041(3) -0.012(3) -0.002(2)
C10 0.049(3) 0.037(2) 0.054(3) -0.018(2) -0.012(2) 0.004(2)
C11 0.057(4) 0.071(4) 0.105(5) -0.018(4) -0.020(4) 0.008(3)
C12 0.066(5) 0.087(5) 0.150(8) -0.022(5) -0.003(4) -0.024(4)
C13 0.023(2) 0.031(2) 0.056(3) -0.015(2) -0.009(2) -0.0018(17)
C14 0.026(2) 0.042(2) 0.045(3) -0.014(2) -0.0101(19) -0.0013(18)
C15 0.024(2) 0.031(2) 0.043(3) -0.0084(19) -0.0085(18) -0.0034(16)
C16 0.022(2) 0.049(3) 0.055(3) -0.021(2) -0.007(2) -0.0040(18)
C17 0.041(3) 0.078(4) 0.042(3) -0.026(3) -0.008(2) -0.010(2)
C18 0.031(2) 0.059(3) 0.051(3) -0.026(2) -0.013(2) -0.006(2)
C19 0.026(2) 0.037(2) 0.055(3) -0.016(2) -0.011(2) -0.0030(18)
C20 0.028(2) 0.037(2) 0.038(3) -0.0111(19) -0.010(2) -0.0021(17)
N1 0.0356(19) 0.0324(19) 0.0319(19) -0.0050(15) -0.0111(16) -0.0037(15)
N2 0.0391(19) 0.0295(18) 0.039(2) -0.0093(16) -0.0181(17) -0.0014(15)
N3 0.078(3) 0.041(2) 0.053(3) -0.002(2) -0.038(2) -0.014(2)
N4 0.0351(19) 0.0367(19) 0.043(2) -0.0166(17) -0.0078(16) -0.0040(16)
N5 0.045(2) 0.0315(19) 0.034(2) -0.0091(16) -0.0087(16) -0.0110(16)
N6 0.041(2) 0.064(3) 0.086(3) -0.045(3) -0.009(2) -0.001(2)
N7 0.053(3) 0.093(4) 0.120(5) -0.022(4) -0.012(3) -0.006(3)
N8 0.045(2) 0.049(3) 0.061(3) -0.015(2) 0.001(2) 0.0001(19)
N9 0.058(3) 0.067(4) 0.135(5) -0.014(3) -0.008(3) -0.010(3)
O1 0.0245(15) 0.0542(19) 0.056(2) -0.0203(15) -0.0090(14) -0.0063(13)
O2 0.0286(16) 0.070(2) 0.054(2) -0.0270(18) -0.0021(15) -0.0035(14)
O3 0.0360(18) 0.090(3) 0.057(2) -0.033(2) -0.0112(16) -0.0086(17)
O4 0.0216(15) 0.0538(18) 0.0393(17) -0.0078(14) -0.0072(13) -0.0092(12)
O1W 0.107(4) 0.104(4) 0.092(4) -0.031(3) -0.013(3) -0.006(3)
O2W 0.075(5) 0.120(7) 0.081(6) -0.065(6) -0.024(5) 0.010(5)
O3W 0.200(8) 0.206(7) 0.194(8) -0.085(6) -0.133(7) 0.074(6)
O4W 0.264(16) 0.096(8) 0.224(15) -0.082(9) -0.203(14) 0.070(9)
O5W 0.228(8) 0.227(8) 0.228(8) -0.075(3) -0.0371(17) -0.0190(12)

loop_
_atom_type_symbol
_atom_type_description
_atom_type_scat_dispersion_real
_atom_type_scat_dispersion_imag
_atom_type_scat_source
C C 0.0033 0.0016 'International Tables Vol C Tables 4.2.6.8 and 6.1.1.4'
H H 0.0000 0.0000 'International Tables Vol C Tables 4.2.6.8 and 6.1.1.4'
N N 0.0061 0.0033 'International Tables Vol C Tables 4.2.6.8 and 6.1.1.4'
O O 0.0106 0.0060 'International Tables Vol C Tables 4.2.6.8 and 6.1.1.4'
Zn Zn 0.2839 1.4301 'International Tables Vol C Tables 4.2.6.8 and 6.1.1.4'

loop_
_geom_angle_atom_site_label_1
_geom_angle_atom_site_label_2
_geom_angle_atom_site_label_3
_geom_angle
_geom_angle_site_symmetry_1
_geom_angle_site_symmetry_3
O4 Zn1 O1 95.98(12) 1_655 .
O4 Zn1 N1 104.52(12) 1_655 .
O1 Zn1 N1 111.53(13) . .
O4 Zn1 N4 115.28(13) 1_655 1_545
O1 Zn1 N4 116.01(13) . 1_545
N1 Zn1 N4 112.03(14) . 1_545
C2 C1 C3 121.2(3) . 2_665
C2 C1 C4 120.2(4) . .
C3 C1 C4 118.6(4) 2_665 .
C1 C2 C3 120.1(4) . .
C1 C2 C7 120.0(3) . .
C3 C2 C7 120.0(4) . .
C1 C3 C2 118.7(4) 2_665 .
C1 C3 C10 120.7(4) 2_665 .
C2 C3 C10 120.6(4) . .
N2 C4 C1 111.7(3) . .
N2 C4 H4A 109.3 . .
C1 C4 H4A 109.3 . .
N2 C4 H4B 109.3 . .
C1 C4 H4B 109.3 . .
H4A C4 H4B 107.9 . .
N1 C5 N2 110.2(3) . .
N1 C5 H5 124.9 . .
N2 C5 H5 124.9 . .
N3 C6 N1 113.6(4) . .
N3 C6 H6 123.2 . .
N1 C6 H6 123.2 . .
N5 C7 C2 112.0(3) . .
N5 C7 H7A 109.2 . .
C2 C7 H7A 109.2 . .
N5 C7 H7B 109.2 . .
C2 C7 H7B 109.2 . .
H7A C7 H7B 107.9 . .
N5 C8 N4 110.3(4) . .
N5 C8 H8 124.8 . .
N4 C8 H8 124.8 . .
N6 C9 N4 114.8(4) . .
N6 C9 H9 122.6 . .
N4 C9 H9 122.6 . .
N8 C10 C3 112.4(4) . .
N8 C10 H10A 109.1 . .
C3 C10 H10A 109.1 . .
N8 C10 H10B 109.1 . .
C3 C10 H10B 109.1 . .
H10A C10 H10B 107.9 . .
N7 C11 N8 111.4(6) . .
N7 C11 H11 124.3 . .
N8 C11 H11 124.3 . .
N9 C12 N7 114.8(6) . .
N9 C12 H12 122.6 . .
N7 C12 H12 122.6 . .
C18 C13 C14 119.2(4) . .
C18 C13 C19 122.7(4) . .
C14 C13 C19 118.1(4) . .
C15 C14 C13 120.7(4) . .
C15 C14 H14 119.7 . .
C13 C14 H14 119.7 . .
C16 C15 C14 119.2(4) . .
C16 C15 C20 122.1(4) . .
C14 C15 C20 118.7(4) . .
C15 C16 C17 121.2(4) . .
C15 C16 H16 119.4 . .
C17 C16 H16 119.4 . .
C18 C17 C16 119.0(4) . .
C18 C17 H17 120.5 . .
C16 C17 H17 120.5 . .
C13 C18 C17 120.8(4) . .
C13 C18 H18 119.6 . .
C17 C18 H18 119.6 . .
O2 C19 O1 121.1(4) . .
O2 C19 C13 120.6(4) . .
O1 C19 C13 118.2(4) . .
O3 C20 O4 122.3(4) . .
O3 C20 C15 119.9(4) . .
O4 C20 C15 117.7(4) . .
C5 N1 C6 103.6(3) . .
C5 N1 Zn1 124.4(3) . .
C6 N1 Zn1 132.0(3) . .
C5 N2 N3 109.2(3) . .
C5 N2 C4 127.7(3) . .
N3 N2 C4 122.7(3) . .
C6 N3 N2 103.4(3) . .
C8 N4 C9 103.0(4) . .
C8 N4 Zn1 125.5(3) . 1_565
C9 N4 Zn1 130.6(3) . 1_565
C8 N5 N6 110.0(4) . .
C8 N5 C7 128.6(4) . .
N6 N5 C7 121.4(4) . .
C9 N6 N5 101.9(4) . .
C11 N7 C12 101.9(5) . .
N9 N8 C11 108.6(5) . .
N9 N8 C10 121.7(4) . .
C11 N8 C10 129.5(5) . .
C12 N9 N8 103.3(5) . .
C19 O1 Zn1 104.4(3) . .
C20 O4 Zn1 111.3(3) . 1_455
H1A O1W H1B 104.5 . .

loop_
_geom_bond_atom_site_label_1
_geom_bond_atom_site_label_2
_geom_bond_distance
_geom_bond_site_symmetry_2
Zn1 O4 1.983(3) 1_655
Zn1 O1 1.995(3) .
Zn1 N1 2.014(3) .
Zn1 N4 2.025(4) 1_545
C1 C2 1.383(6) .
C1 C3 1.404(6) 2_665
C1 C4 1.521(5) .
C2 C3 1.411(5) .
C2 C7 1.527(6) .
C3 C1 1.404(6) 2_665
C3 C10 1.512(6) .
C4 N2 1.467(5) .
C4 H4A 0.9700 .
C4 H4B 0.9700 .
C5 N1 1.317(5) .
C5 N2 1.319(5) .
C5 H5 0.9300 .
C6 N3 1.307(6) .
C6 N1 1.346(5) .
C6 H6 0.9300 .
C7 N5 1.468(5) .
C7 H7A 0.9700 .
C7 H7B 0.9700 .
C8 N5 1.311(6) .
C8 N4 1.320(5) .
C8 H8 0.9300 .
C9 N6 1.316(6) .
C9 N4 1.336(6) .
C9 H9 0.9300 .
C10 N8 1.462(6) .
C10 H10A 0.9700 .
C10 H10B 0.9700 .
C11 N7 1.313(8) .
C11 N8 1.341(7) .
C11 H11 0.9300 .
C12 N9 1.321(8) .
C12 N7 1.343(9) .
C12 H12 0.9300 .
C13 C18 1.373(6) .
C13 C14 1.396(6) .
C13 C19 1.493(6) .
C14 C15 1.389(6) .
C14 H14 0.9300 .
C15 C16 1.366(6) .
C15 C20 1.495(6) .
C16 C17 1.392(6) .
C16 H16 0.9300 .
C17 C18 1.391(7) .
C17 H17 0.9300 .
C18 H18 0.9300 .
C19 O2 1.245(6) .
C19 O1 1.276(5) .
C20 O3 1.247(5) .
C20 O4 1.274(5) .
N2 N3 1.356(5) .
N4 Zn1 2.025(4) 1_565
N5 N6 1.359(5) .
N8 N9 1.332(6) .
O4 Zn1 1.983(3) 1_455
O1W H1A 0.8506 .
O1W H1B 0.8533 .

loop_
_geom_torsion_atom_site_label_1
_geom_torsion_atom_site_label_2
_geom_torsion_atom_site_label_3
_geom_torsion_atom_site_label_4
_geom_torsion
_geom_torsion_site_symmetry_1
_geom_torsion_site_symmetry_4
C3 C1 C2 C3 -1.8(6) 2_665 .
C4 C1 C2 C3 178.7(4) . .
C3 C1 C2 C7 177.3(4) 2_665 .
C4 C1 C2 C7 -2.3(5) . .
C1 C2 C3 C1 1.7(6) . 2_665
C7 C2 C3 C1 -177.3(3) . 2_665
C1 C2 C3 C10 -177.2(4) . .
C7 C2 C3 C10 3.8(6) . .
C2 C1 C4 N2 85.2(5) . .
C3 C1 C4 N2 -94.4(5) 2_665 .
C1 C2 C7 N5 95.7(4) . .
C3 C2 C7 N5 -85.3(5) . .
C1 C3 C10 N8 82.4(5) 2_665 .
C2 C3 C10 N8 -98.7(5) . .
C18 C13 C14 C15 -0.7(6) . .
C19 C13 C14 C15 177.2(4) . .
C13 C14 C15 C16 0.5(6) . .
C13 C14 C15 C20 -178.2(4) . .
C14 C15 C16 C17 0.4(7) . .
C20 C15 C16 C17 179.2(4) . .
C15 C16 C17 C18 -1.2(7) . .
C14 C13 C18 C17 -0.1(7) . .
C19 C13 C18 C17 -177.9(4) . .
C16 C17 C18 C13 1.0(7) . .
C18 C13 C19 O2 -177.1(4) . .
C14 C13 C19 O2 5.1(6) . .
C18 C13 C19 O1 3.8(6) . .
C14 C13 C19 O1 -174.1(4) . .
C16 C15 C20 O3 -179.4(4) . .
C14 C15 C20 O3 -0.7(6) . .
C16 C15 C20 O4 0.8(6) . .
C14 C15 C20 O4 179.5(4) . .
N2 C5 N1 C6 0.9(5) . .
N2 C5 N1 Zn1 179.3(3) . .
N3 C6 N1 C5 -0.9(6) . .
N3 C6 N1 Zn1 -179.2(3) . .
O4 Zn1 N1 C5 -10.8(4) 1_655 .
O1 Zn1 N1 C5 91.8(3) . .
N4 Zn1 N1 C5 -136.3(3) 1_545 .
O4 Zn1 N1 C6 167.2(4) 1_655 .
O1 Zn1 N1 C6 -90.2(4) . .
N4 Zn1 N1 C6 41.7(5) 1_545 .
N1 C5 N2 N3 -0.6(5) . .
N1 C5 N2 C4 -173.6(4) . .
C1 C4 N2 C5 -152.4(4) . .
C1 C4 N2 N3 35.5(6) . .
N1 C6 N3 N2 0.5(6) . .
C5 N2 N3 C6 0.0(5) . .
C4 N2 N3 C6 173.4(4) . .
N5 C8 N4 C9 -1.2(5) . .
N5 C8 N4 Zn1 169.1(3) . 1_565
N6 C9 N4 C8 1.1(6) . .
N6 C9 N4 Zn1 -168.5(3) . 1_565
N4 C8 N5 N6 0.9(5) . .
N4 C8 N5 C7 -176.7(4) . .
C2 C7 N5 C8 119.0(5) . .
C2 C7 N5 N6 -58.4(5) . .
N4 C9 N6 N5 -0.6(6) . .
C8 N5 N6 C9 -0.2(5) . .
C7 N5 N6 C9 177.6(4) . .
N8 C11 N7 C12 -0.7(9) . .
N9 C12 N7 C11 0.8(11) . .
N7 C11 N8 N9 0.5(9) . .
N7 C11 N8 C10 -174.3(6) . .
C3 C10 N8 N9 52.1(7) . .
C3 C10 N8 C11 -133.8(6) . .
N7 C12 N9 N8 -0.5(10) . .
C11 N8 N9 C12 0.0(8) . .
C10 N8 N9 C12 175.3(6) . .
O2 C19 O1 Zn1 0.5(5) . .
C13 C19 O1 Zn1 179.6(3) . .
O4 Zn1 O1 C19 176.2(3) 1_655 .
N1 Zn1 O1 C19 68.0(3) . .
N4 Zn1 O1 C19 -61.9(3) 1_545 .
O3 C20 O4 Zn1 -2.9(5) . 1_455
C15 C20 O4 Zn1 176.9(3) . 1_455
